data_7201053
loop_
_publ_author_name
'Shao, Xiangfeng'
'Yamaji, Yuhta'
'Fujiwara, Hideki'
'Sugimoto, Toyonari'

_publ_section_title
;
 Interconvertible bistability in magnetic organic conductors based on bent
 donor molecules, EDO-EDSe-TTFVS(O)
;
_journal_issue 32
_journal_name_full 'Journal of Materials Chemistry'
_journal_page_first 5837
_journal_paper_doi 10.1039/b904061g
_journal_volume 19
_journal_year 2009
_chemical_formula_moiety 'C28 H20 Cl6 Fe O6 S12 Se4 '
_chemical_formula_sum 'C28 H20 Cl6 Fe O6 S12 Se4'
_chemical_formula_weight 1421.59
_space_group_IT_number 15
_symmetry_cell_setting monoclinic
_symmetry_Int_Tables_number 15
_symmetry_space_group_name_Hall '-C 2yc'
_symmetry_space_group_name_H-M 'C 1 2/c 1'
_cell_angle_alpha 90.0000
_cell_angle_beta 99.169(4)
_cell_angle_gamma 90.0000
_cell_formula_units_Z 8
_cell_length_a 33.833(5)
_cell_length_b 6.7777(10)
_cell_length_c 41.270(7)
_cell_measurement_reflns_used 9030
_cell_measurement_temperature 296.1
_cell_measurement_theta_max 27.3
_cell_measurement_theta_min 3.0
_cell_volume 9343(3)
_computing_cell_refinement PROCESS-AUTO
_computing_data_collection PROCESS-AUTO
_computing_data_reduction CrystalStructure
_computing_publication_material 'CrystalStructure 3.8'
_computing_structure_refinement CRYSTALS
_computing_structure_solution SIR92
_diffrn_detector_area_resol_mean 10.00
_diffrn_measured_fraction_theta_full 0.893
_diffrn_measured_fraction_theta_max 0.893
_diffrn_measurement_device_type 'Rigaku RAXIS-RAPID'
_diffrn_measurement_method \w
_diffrn_radiation_type 'Mo K\a'
_diffrn_radiation_wavelength 0.71075
_diffrn_reflns_av_R_equivalents 0.325
_diffrn_reflns_limit_h_max 43
_diffrn_reflns_limit_h_min -43
_diffrn_reflns_limit_k_max 7
_diffrn_reflns_limit_k_min -8
_diffrn_reflns_limit_l_max 53
_diffrn_reflns_limit_l_min -53
_diffrn_reflns_number 27812
_diffrn_reflns_theta_full 27.45
_diffrn_reflns_theta_max 27.45
_exptl_absorpt_coefficient_mu 4.359
_exptl_absorpt_correction_T_max 0.917
_exptl_absorpt_correction_T_min 0.001
_exptl_absorpt_correction_type multi-scan
_exptl_absorpt_process_details
;
Higashi, T. (1995). Program for Absorption Correction.
Rigaku Corporation, Tokyo, Japan.
;
_exptl_crystal_colour black
_exptl_crystal_density_diffrn 2.021
_exptl_crystal_density_method 'not measured'
_exptl_crystal_description platelet
_exptl_crystal_F_000 5536.00
_exptl_crystal_size_max 0.50
_exptl_crystal_size_mid 0.15
_exptl_crystal_size_min 0.02
_refine_diff_density_max 1.94
_refine_diff_density_min -3.60
_refine_ls_extinction_method none
_refine_ls_goodness_of_fit_ref 1.062
_refine_ls_hydrogen_treatment refall
_refine_ls_number_parameters 534
_refine_ls_number_reflns 3828
_refine_ls_R_factor_gt 0.0966
_refine_ls_shift/su_max 0.0112
_refine_ls_structure_factor_coef F
_refine_ls_weighting_details
;
Chebychev polynomial with 3 parameters (Carruthers & Watkin, 1979)
8.6391 2.6216 6.4438
;
_refine_ls_weighting_scheme calc
_refine_ls_wR_factor_ref 0.1220
_reflns_number_gt 3828
_reflns_number_total 9537
_reflns_threshold_expression F^2^>2.0\s(F^2^)
_cod_data_source_file b904061g.txt
_cod_data_source_block 080911
_cod_original_cell_volume 9343(2)
_cod_original_formula_sum 'C28 H20 Cl6 Fe O6 S12 Se4 '
_cod_database_code 7201053

loop_
_symmetry_equiv_pos_site_id
_symmetry_equiv_pos_as_xyz
1 +X,+Y,+Z
2 -X,+Y,1/2-Z
3 -X,-Y,-Z
4 +X,-Y,1/2+Z
5 1/2+X,1/2+Y,+Z
6 1/2-X,1/2+Y,1/2-Z
7 1/2-X,1/2-Y,-Z
8 1/2+X,1/2-Y,1/2+Z

loop_
_atom_site_label
_atom_site_type_symbol
_atom_site_fract_x
_atom_site_fract_y
_atom_site_fract_z
_atom_site_U_iso_or_equiv
_atom_site_adp_type
_atom_site_occupancy
_atom_site_symmetry_multiplicity
_atom_site_calc_flag
_atom_site_refinement_flags
_atom_site_disorder_assembly
_atom_site_disorder_group
Se(1) Se 0.19995(10) 0.7784(4) 0.61901(7) 0.0725(12) Uani 1.00 1 d . . .
Se(2) Se 0.19945(9) 0.2859(4) 0.64412(7) 0.0700(12) Uani 1.00 1 d . . .
Se(3) Se 0.05604(11) 0.7103(4) 0.34315(8) 0.0858(13) Uani 1.00 1 d . . .
Se(4) Se 0.01080(9) 0.2361(5) 0.33663(7) 0.0779(12) Uani 1.00 1 d . . .
Fe(1) Fe 0.09985(13) 0.0531(6) 0.24228(10) 0.0668(16) Uani 1.00 1 d . . .
Cl(1) Cl 0.0930(2) 0.3601(12) 0.2262(2) 0.107(3) Uani 1.00 1 d . . .
Cl(2) Cl 0.1172(2) 0.0422(12) 0.29567(18) 0.096(3) Uani 1.00 1 d . . .
Cl(3) Cl 0.0426(2) -0.0988(11) 0.22768(19) 0.083(3) Uani 1.00 1 d . . .
Cl(4) Cl 0.1457(2) -0.0850(12) 0.2181(2) 0.097(3) Uani 1.00 1 d . . .
Cl(5) Cl 0.1986(4) 0.564(2) 0.3300(3) 0.210(6) Uani 1.00 1 d . . .
Cl(6) Cl 0.2505(4) 0.405(2) 0.2738(3) 0.188(6) Uani 1.00 1 d . . .
S(1) S 0.0687(2) 0.5621(10) 0.49848(16) 0.045(2) Uani 1.00 1 d . . .
S(2) S 0.0267(2) 0.1797(10) 0.48595(18) 0.060(2) Uani 1.00 1 d . . .
S(3) S 0.0146(2) 0.7459(10) 0.43449(15) 0.052(2) Uani 1.00 1 d . . .
S(4) S -0.0280(2) 0.3633(10) 0.42277(17) 0.052(2) Uani 1.00 1 d . . .
S(5) S 0.1350(2) 0.6381(10) 0.56030(17) 0.058(2) Uani 1.00 1 d . . .
S(6) S 0.1360(2) 0.2251(10) 0.58031(15) 0.052(2) Uani 1.00 1 d . . .
S(7) S 0.1617(2) 0.4244(10) 0.47398(17) 0.054(2) Uani 1.00 1 d . . .
S(8) S 0.1670(2) 0.0138(11) 0.50104(18) 0.066(3) Uani 1.00 1 d . . .
S(9) S 0.2356(2) 0.5547(11) 0.53137(17) 0.052(2) Uani 1.00 1 d . . .
S(10) S 0.2397(2) 0.1385(10) 0.55557(18) 0.056(2) Uani 1.00 1 d . . .
S(11) S 0.1051(2) 0.5412(11) 0.40722(18) 0.057(2) Uani 1.00 1 d . . .
S(12) S 0.0689(2) 0.1475(10) 0.40118(16) 0.056(2) Uani 1.00 1 d . . .
O(1) O -0.0328(4) 0.907(2) 0.3839(4) 0.050(6) Uani 1.00 1 d . . .
O(2) O -0.0737(5) 0.520(2) 0.3720(4) 0.065(7) Uani 1.00 1 d . . .
O(3) O 0.0759(5) 0.027(2) 0.5375(4) 0.063(7) Uani 1.00 1 d . . .
O(4) O 0.2929(4) 0.661(2) 0.5797(3) 0.038(6) Uani 1.00 1 d . . .
O(5) O 0.2977(4) 0.219(2) 0.6054(3) 0.047(6) Uani 1.00 1 d . . .
O(6) O 0.1079(5) -0.066(3) 0.4551(4) 0.070(8) Uani 1.00 1 d . . .
C(1) C 0.0318(6) 0.416(3) 0.4733(5) 0.032(9) Uani 1.00 1 d . . .
C(2) C 0.0091(7) 0.497(3) 0.4467(7) 0.040(9) Uani 1.00 1 d . . .
C(3) C 0.0883(7) 0.364(3) 0.5254(6) 0.026(9) Uani 1.00 1 d . . .
C(4) C 0.0643(6) 0.178(3) 0.5224(5) 0.015(8) Uani 1.00 1 d . . .
C(5) C -0.0245(7) 0.733(4) 0.4015(5) 0.043(9) Uani 1.00 1 d . . .
C(6) C -0.0430(8) 0.548(4) 0.3961(6) 0.047(11) Uani 1.00 1 d . . .
C(7) C 0.1178(7) 0.406(3) 0.5517(6) 0.033(8) Uani 1.00 1 d . . .
C(8) C 0.1689(8) 0.569(3) 0.5947(5) 0.046(9) Uani 1.00 1 d . . .
C(9) C 0.1674(6) 0.389(4) 0.6047(5) 0.036(9) Uani 1.00 1 d . . .
C(10) C -0.0676(9) 0.887(4) 0.3585(6) 0.088(14) Uani 1.00 1 d . . .
C(11) C -0.0745(8) 0.669(4) 0.3454(6) 0.076(12) Uani 1.00 1 d . . .
C(12) C 0.1833(11) 0.695(4) 0.6620(7) 0.128(16) Uani 1.00 1 d . . .
C(13) C 0.1942(10) 0.504(4) 0.6732(7) 0.097(14) Uani 1.00 1 d . . .
C(14) C 0.1873(7) 0.262(3) 0.5036(5) 0.037(9) Uani 1.00 1 d . . .
C(15) C 0.2182(6) 0.319(4) 0.5290(5) 0.059(11) Uani 1.00 1 d . . .
C(16) C 0.1291(6) 0.253(4) 0.4524(6) 0.038(9) Uani 1.00 1 d . . .
C(17) C 0.1281(8) 0.063(4) 0.4667(5) 0.040(11) Uani 1.00 1 d . . .
C(18) C 0.2705(6) 0.498(4) 0.5663(5) 0.035(9) Uani 1.00 1 d . . .
C(19) C 0.2736(9) 0.303(4) 0.5787(9) 0.074(13) Uani 1.00 1 d . . .
C(20) C 0.1018(7) 0.317(3) 0.4241(6) 0.033(9) Uani 1.00 1 d . . .
C(21) C 0.0654(9) 0.498(3) 0.3731(6) 0.066(11) Uani 1.00 1 d . . .
C(22) C 0.0551(8) 0.325(3) 0.3709(5) 0.058(10) Uani 1.00 1 d . . .
C(23) C 0.3212(8) 0.588(4) 0.6050(8) 0.083(14) Uani 1.00 1 d . . .
C(24) C 0.3098(7) 0.406(4) 0.6219(7) 0.071(12) Uani 1.00 1 d . . .
C(25) C 0.0561(10) 0.543(5) 0.3062(7) 0.114(15) Uani 1.00 1 d . . .
C(26) C 0.0244(8) 0.392(5) 0.3002(6) 0.098(14) Uani 1.00 1 d . . .
C(27) C 0.1821(13) 0.553(7) 0.2861(8) 0.17(2) Uani 1.00 1 d . . .
C(28) C 0.2031(11) 0.386(8) 0.2724(10) 0.18(2) Uani 1.00 1 d . . .
H(1) H -0.0901 0.9061 0.3693 0.105 Uiso 1.00 1 c R . .
H(2) H -0.0682 0.9826 0.3415 0.105 Uiso 1.00 1 c R . .
H(3) H -0.0510 0.6462 0.3361 0.084 Uiso 1.00 1 c R . .
H(4) H -0.0974 0.6539 0.3290 0.084 Uiso 1.00 1 c R . .
H(5) H 0.1931 0.7925 0.6778 0.157 Uiso 1.00 1 c R . .
H(6) H 0.1549 0.6989 0.6581 0.157 Uiso 1.00 1 c R . .
H(7) H 0.1744 0.4655 0.6858 0.116 Uiso 1.00 1 c R . .
H(8) H 0.2192 0.5191 0.6871 0.116 Uiso 1.00 1 c R . .
H(9) H 0.3448 0.5552 0.5964 0.103 Uiso 1.00 1 c R . .
H(10) H 0.3269 0.6919 0.6205 0.103 Uiso 1.00 1 c R . .
H(11) H 0.2881 0.4461 0.6325 0.084 Uiso 1.00 1 c R . .
H(12) H 0.3318 0.3683 0.6380 0.084 Uiso 1.00 1 c R . .
H(13) H 0.0540 0.6240 0.2872 0.139 Uiso 1.00 1 c R . .
H(14) H 0.0810 0.4748 0.3090 0.139 Uiso 1.00 1 c R . .
H(15) H 0.0308 0.3013 0.2843 0.120 Uiso 1.00 1 c R . .
H(16) H 0.0007 0.4618 0.2915 0.120 Uiso 1.00 1 c R . .
H(17) H 0.1538 0.5360 0.2819 0.195 Uiso 1.00 1 c R . .
H(18) H 0.1889 0.6732 0.2765 0.195 Uiso 1.00 1 c R . .
H(19) H 0.1916 0.3735 0.2499 0.217 Uiso 1.00 1 c R . .
H(20) H 0.1976 0.2700 0.2839 0.217 Uiso 1.00 1 c R . .

loop_
_atom_site_aniso_label
_atom_site_aniso_U_11
_atom_site_aniso_U_22
_atom_site_aniso_U_33
_atom_site_aniso_U_12
_atom_site_aniso_U_13
_atom_site_aniso_U_23
Se(1) 0.088(2) 0.054(2) 0.073(2) -0.011(2) 0.0027(18) -0.0018(17)
Se(2) 0.094(2) 0.045(2) 0.064(2) -0.000(2) -0.0067(18) -0.0024(16)
Se(3) 0.123(3) 0.049(2) 0.083(2) 0.003(2) 0.011(2) 0.0109(19)
Se(4) 0.084(2) 0.076(2) 0.068(2) -0.010(2) -0.0071(18) 0.0064(19)
Fe(1) 0.075(3) 0.063(3) 0.063(2) 0.006(3) 0.015(2) 0.003(2)
Cl(1) 0.127(7) 0.056(6) 0.138(8) 0.017(6) 0.023(6) 0.028(4)
Cl(2) 0.127(7) 0.099(7) 0.056(5) -0.012(6) -0.002(5) 0.004(4)
Cl(3) 0.069(5) 0.086(7) 0.096(6) -0.017(5) 0.020(4) -0.002(4)
Cl(4) 0.102(7) 0.084(7) 0.116(7) -0.008(6) 0.051(5) -0.017(5)
Cl(5) 0.245(14) 0.256(16) 0.122(10) 0.050(13) 0.010(9) -0.053(9)
Cl(6) 0.148(11) 0.266(17) 0.152(11) 0.014(11) 0.029(8) 0.001(9)
S(1) 0.040(4) 0.030(5) 0.065(5) -0.000(4) 0.010(3) -0.007(3)
S(2) 0.076(6) 0.031(6) 0.074(5) -0.001(4) 0.011(4) -0.008(3)
S(3) 0.060(5) 0.040(5) 0.056(4) -0.014(4) 0.007(3) 0.003(3)
S(4) 0.061(5) 0.029(5) 0.066(5) -0.011(4) 0.014(4) -0.005(4)
S(5) 0.075(5) 0.037(5) 0.059(5) -0.003(5) 0.003(4) 0.008(3)
S(6) 0.063(5) 0.040(5) 0.051(4) 0.006(4) 0.003(3) -0.002(4)
S(7) 0.062(5) 0.030(5) 0.072(5) -0.002(4) 0.014(4) -0.001(4)
S(8) 0.072(5) 0.056(6) 0.073(5) -0.009(5) 0.018(4) -0.001(4)
S(9) 0.056(5) 0.028(5) 0.073(5) -0.015(5) 0.010(4) -0.001(3)
S(10) 0.063(5) 0.027(5) 0.077(5) -0.003(5) 0.005(4) 0.017(4)
S(11) 0.065(5) 0.035(5) 0.072(5) -0.006(4) 0.013(4) 0.006(4)
S(12) 0.067(5) 0.038(5) 0.060(5) -0.004(4) -0.000(4) 0.002(3)
O(1) 0.054(13) 0.017(14) 0.070(14) -0.007(10) -0.015(11) -0.002(10)
O(2) 0.067(14) 0.090(18) 0.024(11) 0.014(12) -0.033(11) 0.012(11)
O(3) 0.067(15) 0.041(15) 0.072(14) -0.031(12) -0.011(11) 0.024(10)
O(4) 0.031(11) 0.047(14) 0.026(10) -0.001(10) -0.032(8) -0.024(9)
O(5) 0.015(9) 0.079(16) 0.039(10) 0.015(12) -0.023(7) -0.014(10)
O(6) 0.063(15) 0.073(18) 0.078(15) -0.023(14) 0.026(12) -0.007(12)
C(1) 0.034(17) 0.03(2) 0.036(17) -0.007(16) 0.005(14) -0.012(14)
C(2) 0.06(2) -0.017(15) 0.08(2) -0.006(14) 0.007(17) -0.027(13)
C(3) 0.006(15) 0.04(2) 0.045(19) 0.016(15) 0.036(14) 0.038(14)
C(4) 0.017(16) -0.002(17) 0.043(17) -0.014(15) 0.041(13) 0.005(12)
C(5) 0.07(2) -0.016(17) 0.067(19) 0.046(19) 0.001(16) -0.016(15)
C(6) 0.07(2) 0.05(2) 0.028(18) -0.018(19) 0.010(18) -0.008(16)
C(7) 0.054(19) -0.019(15) 0.060(18) 0.006(14) -0.005(16) 0.006(12)
C(8) 0.08(2) 0.011(18) 0.046(17) -0.090(18) 0.026(15) -0.012(13)
C(9) 0.011(16) 0.06(2) 0.042(18) 0.006(16) 0.022(13) -0.014(15)
C(10) 0.16(3) 0.09(3) 0.02(2) -0.03(2) 0.01(2) 0.021(17)
C(11) 0.06(2) 0.09(2) 0.07(2) 0.01(2) -0.041(17) -0.01(2)
C(12) 0.21(4) 0.06(2) 0.12(3) -0.03(3) 0.05(2) -0.08(2)
C(13) 0.16(3) 0.01(2) 0.12(2) 0.03(2) 0.02(2) -0.048(17)
C(14) 0.07(2) -0.018(16) 0.069(18) 0.013(16) 0.047(16) 0.016(13)
C(15) -0.005(13) 0.14(3) 0.031(16) 0.010(19) -0.018(11) 0.008(18)
C(16) 0.032(16) 0.04(2) 0.047(18) -0.042(18) 0.006(14) -0.021(17)
C(17) 0.07(2) 0.03(2) 0.022(17) -0.043(19) 0.004(16) 0.004(15)
C(18) 0.023(17) 0.07(2) 0.011(15) -0.029(18) 0.006(14) -0.028(15)
C(19) 0.05(2) 0.01(2) 0.16(3) 0.00(2) 0.02(2) 0.01(2)
C(20) 0.054(18) 0.009(19) 0.043(17) -0.012(16) 0.026(15) -0.013(14)
C(21) 0.16(3) -0.046(12) 0.10(2) 0.089(16) 0.06(2) 0.019(13)
C(22) 0.11(2) 0.02(2) 0.042(17) 0.11(2) 0.003(15) 0.011(14)
C(23) 0.04(2) 0.07(2) 0.14(3) -0.09(2) 0.04(2) -0.07(2)
C(24) 0.03(2) 0.03(2) 0.14(2) -0.053(18) 0.000(19) 0.01(2)
C(25) 0.12(3) 0.15(3) 0.07(2) -0.07(3) 0.03(2) 0.01(2)
C(26) 0.08(2) 0.16(3) 0.06(2) -0.02(2) 0.02(2) 0.03(2)
C(27) 0.13(4) 0.26(6) 0.09(3) 0.03(4) -0.02(2) 0.07(3)
C(28) 0.04(3) 0.36(8) 0.14(3) -0.08(4) 0.02(2) -0.02(4)

loop_
_atom_type_symbol
_atom_type_description
_atom_type_scat_dispersion_real
_atom_type_scat_dispersion_imag
_atom_type_scat_source
C C 0.003 0.002
;
International Tables for Crystallography
(1992, Vol. C, Tables 4.2.6.8 and 6.1.1.4)
;
O O 0.011 0.006
;
International Tables for Crystallography
(1992, Vol. C, Tables 4.2.6.8 and 6.1.1.4)
;
S S 0.125 0.123
;
International Tables for Crystallography
(1992, Vol. C, Tables 4.2.6.8 and 6.1.1.4)
;
Se Se -0.093 2.226
;
International Tables for Crystallography
(1992, Vol. C, Tables 4.2.6.8 and 6.1.1.4)
;
Fe Fe 0.346 0.844
;
International Tables for Crystallography
(1992, Vol. C, Tables 4.2.6.8 and 6.1.1.4)
;
H H 0.000 0.000
;
International Tables for Crystallography
(1992, Vol. C, Table 6.1.1.4)
;
Cl Cl 0.148 0.159
;
International Tables for Crystallography
(1992, Vol. C, Tables 4.2.6.8 and 6.1.1.4)
;

loop_
_geom_angle_atom_site_label_1
_geom_angle_atom_site_label_2
_geom_angle_atom_site_label_3
_geom_angle
_geom_angle_publ_flag
_geom_angle_site_symmetry_1
_geom_angle_site_symmetry_2
_geom_angle_site_symmetry_3
C(8) Se(1) C(12) 92.6(12) yes . . .
C(9) Se(2) C(13) 98.7(11) yes . . .
C(21) Se(3) C(25) 92.8(12) yes . . .
C(22) Se(4) C(26) 98.1(11) yes . . .
Cl(1) Fe(1) Cl(2) 109.6(3) yes . . .
Cl(1) Fe(1) Cl(3) 108.5(3) yes . . .
Cl(1) Fe(1) Cl(4) 108.5(3) yes . . .
Cl(2) Fe(1) Cl(3) 110.2(3) yes . . .
Cl(2) Fe(1) Cl(4) 110.4(3) yes . . .
Cl(3) Fe(1) Cl(4) 109.5(3) yes . . .
C(1) S(1) C(3) 95.8(11) yes . . .
C(1) S(2) C(4) 99.8(11) yes . . .
C(2) S(3) C(5) 94.1(12) yes . . .
C(2) S(4) C(6) 95.7(12) yes . . .
C(7) S(5) C(8) 94.6(11) yes . . .
C(7) S(6) C(9) 93.5(11) yes . . .
C(14) S(7) C(16) 98.0(11) yes . . .
C(14) S(8) C(17) 95.6(12) yes . . .
C(15) S(9) C(18) 91.2(12) yes . . .
C(15) S(10) C(19) 94.0(14) yes . . .
C(20) S(11) C(21) 94.9(11) yes . . .
C(20) S(12) C(22) 90.6(11) yes . . .
C(5) O(1) C(10) 111.8(18) yes . . .
C(6) O(2) C(11) 112(2) yes . . .
C(18) O(4) C(23) 106.4(18) yes . . .
C(19) O(5) C(24) 96(2) yes . . .
S(1) C(1) S(2) 116.0(12) yes . . .
S(1) C(1) C(2) 120.0(18) yes . . .
S(2) C(1) C(2) 124.0(18) yes . . .
S(3) C(2) S(4) 115.8(14) yes . . .
S(3) C(2) C(1) 122.9(18) yes . . .
S(4) C(2) C(1) 121.4(17) yes . . .
S(1) C(3) C(4) 115.9(15) yes . . .
S(1) C(3) C(7) 118.9(18) yes . . .
C(4) C(3) C(7) 123(2) yes . . .
S(2) C(4) O(3) 123.6(18) yes . . .
S(2) C(4) C(3) 111.2(16) yes . . .
O(3) C(4) C(3) 122.4(19) yes . . .
S(3) C(5) O(1) 115.3(18) yes . . .
S(3) C(5) C(6) 115.7(19) yes . . .
O(1) C(5) C(6) 129(2) yes . . .
S(4) C(6) O(2) 120(2) yes . . .
S(4) C(6) C(5) 118.6(18) yes . . .
O(2) C(6) C(5) 122(2) yes . . .
S(5) C(7) S(6) 116.0(13) yes . . .
S(5) C(7) C(3) 122.2(18) yes . . .
S(6) C(7) C(3) 121.5(17) yes . . .
Se(1) C(8) S(5) 117.2(13) yes . . .
Se(1) C(8) C(9) 124.7(17) yes . . .
S(5) C(8) C(9) 117.3(19) yes . . .
Se(2) C(9) S(6) 117.7(15) yes . . .
Se(2) C(9) C(8) 124.3(18) yes . . .
S(6) C(9) C(8) 118.0(17) yes . . .
O(1) C(10) C(11) 113(2) yes . . .
O(2) C(11) C(10) 114(2) yes . . .
Se(1) C(12) C(13) 117(2) yes . . .
Se(2) C(13) C(12) 123(2) yes . . .
S(7) C(14) S(8) 113.4(12) yes . . .
S(7) C(14) C(15) 124.7(19) yes . . .
S(8) C(14) C(15) 121.7(18) yes . . .
S(9) C(15) S(10) 121.4(12) yes . . .
S(9) C(15) C(14) 121(2) yes . . .
S(10) C(15) C(14) 118(2) yes . . .
S(7) C(16) C(17) 116.6(17) yes . . .
S(7) C(16) C(20) 119.2(19) yes . . .
C(17) C(16) C(20) 124(2) yes . . .
S(8) C(17) O(6) 119(2) yes . . .
S(8) C(17) C(16) 115.6(19) yes . . .
O(6) C(17) C(16) 124(2) yes . . .
S(9) C(18) O(4) 113.6(19) yes . . .
S(9) C(18) C(19) 120(2) yes . . .
O(4) C(18) C(19) 126(2) yes . . .
S(10) C(19) O(5) 115(2) yes . . .
S(10) C(19) C(18) 113(2) yes . . .
O(5) C(19) C(18) 132(2) yes . . .
S(11) C(20) S(12) 116.3(13) yes . . .
S(11) C(20) C(16) 122.1(18) yes . . .
S(12) C(20) C(16) 120.7(17) yes . . .
Se(3) C(21) S(11) 114.3(12) yes . . .
Se(3) C(21) C(22) 132(2) yes . . .
S(11) C(21) C(22) 112.4(18) yes . . .
Se(4) C(22) S(12) 112.7(13) yes . . .
Se(4) C(22) C(21) 121.2(19) yes . . .
S(12) C(22) C(21) 124.7(19) yes . . .
O(4) C(23) C(24) 116(2) yes . . .
O(5) C(24) C(23) 125(2) yes . . .
Se(3) C(25) C(26) 117(2) yes . . .
Se(4) C(26) C(25) 120.0(19) yes . . .
Cl(5) C(27) C(28) 109(2) yes . . .
Cl(6) C(28) C(27) 117(3) yes . . .
O(1) C(10) H(1) 105.3 no . . .
O(1) C(10) H(2) 112.9 no . . .
C(11) C(10) H(1) 101.5 no . . .
C(11) C(10) H(2) 113.6 no . . .
H(1) C(10) H(2) 109.5 no . . .
O(2) C(11) H(3) 105.6 no . . .
O(2) C(11) H(4) 111.6 no . . .
C(10) C(11) H(3) 101.8 no . . .
C(10) C(11) H(4) 113.8 no . . .
H(3) C(11) H(4) 109.5 no . . .
Se(1) C(12) H(5) 107.0 no . . .
Se(1) C(12) H(6) 105.0 no . . .
C(13) C(12) H(5) 111.8 no . . .
C(13) C(12) H(6) 106.6 no . . .
H(5) C(12) H(6) 109.4 no . . .
Se(2) C(13) H(7) 106.1 no . . .
Se(2) C(13) H(8) 107.4 no . . .
C(12) C(13) H(7) 105.2 no . . .
C(12) C(13) H(8) 105.0 no . . .
H(7) C(13) H(8) 109.5 no . . .
O(4) C(23) H(9) 108.7 no . . .
O(4) C(23) H(10) 106.6 no . . .
C(24) C(23) H(9) 106.1 no . . .
C(24) C(23) H(10) 109.5 no . . .
H(9) C(23) H(10) 109.5 no . . .
O(5) C(24) H(11) 106.4 no . . .
O(5) C(24) H(12) 102.5 no . . .
C(23) C(24) H(11) 105.0 no . . .
C(23) C(24) H(12) 108.5 no . . .
H(11) C(24) H(12) 109.5 no . . .
Se(3) C(25) H(13) 108.0 no . . .
Se(3) C(25) H(14) 107.9 no . . .
C(26) C(25) H(13) 107.6 no . . .
C(26) C(25) H(14) 106.7 no . . .
H(13) C(25) H(14) 109.4 no . . .
Se(4) C(26) H(15) 106.7 no . . .
Se(4) C(26) H(16) 105.9 no . . .
C(25) C(26) H(15) 108.9 no . . .
C(25) C(26) H(16) 105.5 no . . .
H(15) C(26) H(16) 109.5 no . . .
Cl(5) C(27) H(17) 109.1 no . . .
Cl(5) C(27) H(18) 108.9 no . . .
C(28) C(27) H(17) 111.4 no . . .
C(28) C(27) H(18) 109.3 no . . .
H(17) C(27) H(18) 109.5 no . . .
Cl(6) C(28) H(19) 107.2 no . . .
Cl(6) C(28) H(20) 108.9 no . . .
C(27) C(28) H(19) 106.8 no . . .
C(27) C(28) H(20) 107.1 no . . .
H(19) C(28) H(20) 109.5 no . . .

loop_
_geom_bond_atom_site_label_1
_geom_bond_atom_site_label_2
_geom_bond_distance
_geom_bond_publ_flag
_geom_bond_site_symmetry_1
_geom_bond_site_symmetry_2
Se(1) C(8) 1.94(2) yes . .
Se(1) C(12) 2.02(3) yes . .
Se(2) C(9) 1.94(2) yes . .
Se(2) C(13) 1.93(2) yes . .
Se(3) C(21) 1.89(2) yes . .
Se(3) C(25) 1.90(3) yes . .
Se(4) C(22) 1.98(2) yes . .
Se(4) C(26) 1.95(3) yes . .
Fe(1) Cl(1) 2.185(9) yes . .
Fe(1) Cl(2) 2.189(8) yes . .
Fe(1) Cl(3) 2.192(8) yes . .
Fe(1) Cl(4) 2.185(9) yes . .
Cl(5) C(27) 1.81(3) yes . .
Cl(6) C(28) 1.60(4) yes . .
S(1) C(1) 1.79(2) yes . .
S(1) C(3) 1.80(2) yes . .
S(2) C(1) 1.70(2) yes . .
S(2) C(4) 1.81(2) yes . .
S(3) C(2) 1.78(2) yes . .
S(3) C(5) 1.74(2) yes . .
S(4) C(2) 1.72(2) yes . .
S(4) C(6) 1.69(2) yes . .
S(5) C(7) 1.70(2) yes . .
S(5) C(8) 1.74(2) yes . .
S(6) C(7) 1.74(2) yes . .
S(6) C(9) 1.74(2) yes . .
S(7) C(14) 1.77(2) yes . .
S(7) C(16) 1.74(2) yes . .
S(8) C(14) 1.81(2) yes . .
S(8) C(17) 1.80(2) yes . .
S(9) C(15) 1.70(3) yes . .
S(9) C(18) 1.75(2) yes . .
S(10) C(15) 1.72(2) yes . .
S(10) C(19) 1.76(3) yes . .
S(11) C(20) 1.69(2) yes . .
S(11) C(21) 1.81(2) yes . .
S(12) C(20) 1.76(2) yes . .
S(12) C(22) 1.74(2) yes . .
O(1) C(5) 1.39(3) yes . .
O(1) C(10) 1.45(3) yes . .
O(2) C(6) 1.33(3) yes . .
O(2) C(11) 1.49(3) yes . .
O(3) C(4) 1.23(2) yes . .
O(4) C(18) 1.40(3) yes . .
O(4) C(23) 1.39(3) yes . .
O(5) C(19) 1.38(3) yes . .
O(5) C(24) 1.47(3) yes . .
O(6) C(17) 1.17(3) yes . .
C(1) C(2) 1.35(3) yes . .
C(3) C(4) 1.50(3) yes . .
C(3) C(7) 1.38(3) yes . .
C(5) C(6) 1.40(4) yes . .
C(8) C(9) 1.30(3) yes . .
C(10) C(11) 1.58(4) yes . .
C(12) C(13) 1.41(4) yes . .
C(14) C(15) 1.41(3) yes . .
C(16) C(17) 1.42(4) yes . .
C(16) C(20) 1.43(3) yes . .
C(18) C(19) 1.41(4) yes . .
C(21) C(22) 1.22(3) yes . .
C(23) C(24) 1.50(4) yes . .
C(25) C(26) 1.48(4) yes . .
C(27) C(28) 1.50(6) yes . .
C(10) H(1) 0.950 no . .
C(10) H(2) 0.950 no . .
C(11) H(3) 0.950 no . .
C(11) H(4) 0.950 no . .
C(12) H(5) 0.950 no . .
C(12) H(6) 0.950 no . .
C(13) H(7) 0.950 no . .
C(13) H(8) 0.950 no . .
C(23) H(9) 0.950 no . .
C(23) H(10) 0.950 no . .
C(24) H(11) 0.950 no . .
C(24) H(12) 0.950 no . .
C(25) H(13) 0.950 no . .
C(25) H(14) 0.950 no . .
C(26) H(15) 0.950 no . .
C(26) H(16) 0.950 no . .
C(27) H(17) 0.950 no . .
C(27) H(18) 0.950 no . .
C(28) H(19) 0.950 no . .
C(28) H(20) 0.950 no . .

loop_
_geom_contact_atom_site_label_1
_geom_contact_atom_site_label_2
_geom_contact_distance
_geom_contact_publ_flag
_geom_contact_site_symmetry_1
_geom_contact_site_symmetry_2
Se(1) Se(2) 3.593(4) ? . 1_565
Se(2) Se(1) 3.593(4) ? . 1_545
Se(4) O(1) 3.446(17) ? . 1_545
Cl(1) C(11) 3.60(3) ? . 2_555
Cl(4) Cl(6) 3.476(15) ? . 6_545
Cl(5) O(5) 3.27(2) ? . 7_556
Cl(6) Cl(4) 3.476(15) ? . 6_555
S(1) S(7) 3.580(10) ? . .
S(1) O(3) 3.53(2) ? . 1_565
S(1) O(6) 3.47(2) ? . 1_565
S(2) S(2) 3.346(10) ? . 3_556
S(3) O(6) 3.38(2) ? . 1_565
S(3) C(4) 3.47(2) ? . 3_566
S(4) O(1) 3.475(18) ? . 1_545
S(5) O(3) 3.353(19) ? . 1_565
S(6) O(2) 3.55(2) ? . 3_566
S(7) S(1) 3.580(10) ? . .
S(7) C(3) 3.54(2) ? . .
S(11) O(6) 3.31(2) ? . 1_565
O(1) Se(4) 3.446(17) ? . 1_565
O(1) S(4) 3.475(18) ? . 1_565
O(2) S(6) 3.55(2) ? . 3_566
O(2) C(9) 3.51(3) ? . 3_566
O(3) S(1) 3.53(2) ? . 1_545
O(3) S(5) 3.353(19) ? . 1_545
O(5) Cl(5) 3.27(2) ? . 7_556
O(6) S(1) 3.47(2) ? . 1_545
O(6) S(3) 3.38(2) ? . 1_545
O(6) S(11) 3.31(2) ? . 1_545
C(1) C(1) 3.51(3) ? . 3_566
C(1) C(20) 3.42(3) ? . .
C(3) S(7) 3.54(2) ? . .
C(3) C(16) 3.59(3) ? . .
C(3) C(17) 3.59(3) ? . .
C(4) S(3) 3.47(2) ? . 3_566
C(4) C(17) 3.49(3) ? . .
C(6) C(7) 3.59(4) ? . 3_566
C(7) C(6) 3.59(4) ? . 3_566
C(7) C(14) 3.45(3) ? . .
C(9) O(2) 3.51(3) ? . 3_566
C(11) Cl(1) 3.60(3) ? . 2_555
C(14) C(7) 3.45(3) ? . .
C(15) C(15) 3.59(3) ? . 7_556
C(16) C(3) 3.59(3) ? . .
C(17) C(3) 3.59(3) ? . .
C(17) C(4) 3.49(3) ? . .
C(20) C(1) 3.42(3) ? . .
Se(2) H(11) 3.295 ? . .
Se(4) H(2) 3.210 ? . 1_545
Se(4) H(3) 3.475 ? . .
Fe(1) H(2) 3.485 ? . 2_545
Fe(1) H(15) 3.547 ? . .
Cl(1) H(3) 3.351 ? . 2_555
Cl(1) H(4) 3.048 ? . 2_555
Cl(1) H(13) 3.512 ? . .
Cl(1) H(14) 3.591 ? . .
Cl(1) H(15) 3.456 ? . .
Cl(1) H(16) 3.212 ? . 2_555
Cl(1) H(17) 3.072 ? . .
Cl(1) H(19) 3.324 ? . .
Cl(2) H(12) 3.056 ? . 7_556
Cl(2) H(13) 3.536 ? . 1_545
Cl(2) H(14) 3.259 ? . .
Cl(2) H(15) 3.378 ? . .
Cl(2) H(20) 3.231 ? . .
Cl(3) H(2) 3.161 ? . 2_545
Cl(3) H(3) 3.199 ? . 2_545
Cl(3) H(13) 3.068 ? . 1_545
Cl(3) H(16) 3.357 ? . 2_545
Cl(4) H(2) 3.328 ? . 2_545
Cl(4) H(4) 2.928 ? . 2_545
Cl(4) H(5) 3.181 ? . 4_564
Cl(4) H(7) 3.126 ? . 4_554
Cl(4) H(18) 3.085 ? . 1_545
Cl(5) H(10) 2.868 ? . 7_566
Cl(5) H(12) 3.438 ? . 7_556
Cl(6) H(5) 3.258 ? . 7_566
Cl(6) H(8) 3.378 ? . 7_556
Cl(6) H(18) 3.514 ? . 6_545
S(6) H(1) 2.925 ? . 3_566
S(11) H(9) 3.234 ? . 7_566
S(11) H(10) 3.272 ? . 7_566
S(12) H(9) 3.214 ? . 7_556
O(2) H(6) 3.194 ? . 3_566
O(6) H(9) 2.858 ? . 7_556
C(9) H(1) 3.589 ? . 3_566
C(11) H(7) 3.541 ? . 3_566
C(13) H(4) 3.433 ? . 3_566
C(13) H(19) 3.291 ? . 4_565
C(16) H(9) 3.123 ? . 7_556
C(17) H(9) 3.000 ? . 7_556
C(20) H(9) 3.289 ? . 7_556
C(26) H(3) 3.586 ? . .
H(1) S(6) 2.925 ? . 3_566
H(1) C(9) 3.589 ? . 3_566
H(1) H(6) 3.530 ? . 3_576
H(2) Se(4) 3.210 ? . 1_565
H(2) Fe(1) 3.485 ? . 2_565
H(2) Cl(3) 3.161 ? . 2_565
H(2) Cl(4) 3.328 ? . 2_565
H(3) Se(4) 3.475 ? . .
H(3) Cl(1) 3.351 ? . 2_555
H(3) Cl(3) 3.199 ? . 2_565
H(3) C(26) 3.586 ? . .
H(3) H(16) 3.006 ? . .
H(4) Cl(1) 3.048 ? . 2_555
H(4) Cl(4) 2.928 ? . 2_565
H(4) C(13) 3.433 ? . 3_566
H(4) H(6) 3.181 ? . 3_566
H(4) H(7) 2.704 ? . 3_566
H(5) Cl(4) 3.181 ? . 4_565
H(5) Cl(6) 3.258 ? . 7_566
H(5) H(19) 3.191 ? . 4_565
H(6) O(2) 3.194 ? . 3_566
H(6) H(1) 3.530 ? . 3_576
H(6) H(4) 3.181 ? . 3_566
H(7) Cl(4) 3.126 ? . 4_555
H(7) C(11) 3.541 ? . 3_566
H(7) H(4) 2.704 ? . 3_566
H(7) H(19) 2.834 ? . 4_565
H(8) Cl(6) 3.378 ? . 7_556
H(8) H(11) 3.525 ? . .
H(8) H(19) 2.983 ? . 4_565
H(8) H(20) 3.481 ? . 7_556
H(9) S(11) 3.234 ? . 7_566
H(9) S(12) 3.214 ? . 7_556
H(9) O(6) 2.858 ? . 7_556
H(9) C(16) 3.123 ? . 7_556
H(9) C(17) 3.000 ? . 7_556
H(9) C(20) 3.289 ? . 7_556
H(10) Cl(5) 2.868 ? . 7_566
H(10) S(11) 3.272 ? . 7_566
H(11) Se(2) 3.295 ? . .
H(11) H(8) 3.525 ? . .
H(12) Cl(2) 3.056 ? . 7_556
H(12) Cl(5) 3.438 ? . 7_556
H(13) Cl(1) 3.512 ? . .
H(13) Cl(2) 3.536 ? . 1_565
H(13) Cl(3) 3.068 ? . 1_565
H(13) H(17) 3.472 ? . .
H(14) Cl(1) 3.591 ? . .
H(14) Cl(2) 3.259 ? . .
H(14) H(17) 2.896 ? . .
H(15) Fe(1) 3.547 ? . .
H(15) Cl(1) 3.456 ? . .
H(15) Cl(2) 3.378 ? . .
H(15) H(15) 3.241 ? . 2_555
H(15) H(16) 3.323 ? . 2_555
H(16) Cl(1) 3.212 ? . 2_555
H(16) Cl(3) 3.357 ? . 2_565
H(16) H(3) 3.006 ? . .
H(16) H(15) 3.323 ? . 2_555
H(16) H(16) 3.415 ? . 2_555
H(17) Cl(1) 3.072 ? . .
H(17) H(13) 3.472 ? . .
H(17) H(14) 2.896 ? . .
H(18) Cl(4) 3.085 ? . 1_565
H(18) Cl(6) 3.514 ? . 6_555
H(19) Cl(1) 3.324 ? . .
H(19) C(13) 3.291 ? . 4_564
H(19) H(5) 3.191 ? . 4_564
H(19) H(7) 2.834 ? . 4_564
H(19) H(8) 2.983 ? . 4_564
H(20) Cl(2) 3.231 ? . .
H(20) H(8) 3.481 ? . 7_556

loop_
_geom_torsion_atom_site_label_1
_geom_torsion_atom_site_label_2
_geom_torsion_atom_site_label_3
_geom_torsion_atom_site_label_4
_geom_torsion
_geom_torsion_publ_flag
_geom_torsion_site_symmetry_1
_geom_torsion_site_symmetry_2
_geom_torsion_site_symmetry_3
_geom_torsion_site_symmetry_4
C(8) Se(1) C(12) C(13) 61(2) ? . . . .
C(12) Se(1) C(8) S(5) 126.5(17) ? . . . .
C(12) Se(1) C(8) C(9) -43(2) ? . . . .
C(9) Se(2) C(13) C(12) -21(3) ? . . . .
C(13) Se(2) C(9) S(6) -139.9(16) ? . . . .
C(13) Se(2) C(9) C(8) 43(2) ? . . . .
C(21) Se(3) C(25) C(26) 63(2) ? . . . .
C(25) Se(3) C(21) S(11) 131.8(18) ? . . . .
C(25) Se(3) C(21) C(22) -33(3) ? . . . .
C(22) Se(4) C(26) C(25) -8(2) ? . . . .
C(26) Se(4) C(22) S(12) -151.4(15) ? . . . .
C(26) Se(4) C(22) C(21) 41(2) ? . . . .
C(1) S(1) C(3) C(4) -12(2) ? . . . .
C(1) S(1) C(3) C(7) -177(2) ? . . . .
C(3) S(1) C(1) S(2) 6.4(17) ? . . . .
C(3) S(1) C(1) C(2) -176(2) ? . . . .
C(1) S(2) C(4) O(3) -169(2) ? . . . .
C(1) S(2) C(4) C(3) -7(2) ? . . . .
C(4) S(2) C(1) S(1) -0.6(14) ? . . . .
C(4) S(2) C(1) C(2) -178(2) ? . . . .
C(2) S(3) C(5) O(1) 178(2) ? . . . .
C(2) S(3) C(5) C(6) -3(2) ? . . . .
C(5) S(3) C(2) S(4) 1.0(18) ? . . . .
C(5) S(3) C(2) C(1) -178(2) ? . . . .
C(2) S(4) C(6) O(2) -178(2) ? . . . .
C(2) S(4) C(6) C(5) -2(2) ? . . . .
C(6) S(4) C(2) S(3) 0.4(14) ? . . . .
C(6) S(4) C(2) C(1) 179.6(18) ? . . . .
C(7) S(5) C(8) Se(1) -178.3(16) ? . . . .
C(7) S(5) C(8) C(9) -8(2) ? . . . .
C(8) S(5) C(7) S(6) 5.7(18) ? . . . .
C(8) S(5) C(7) C(3) 179.7(18) ? . . . .
C(7) S(6) C(9) Se(2) 179.7(11) ? . . . .
C(7) S(6) C(9) C(8) -3(2) ? . . . .
C(9) S(6) C(7) S(5) -2.7(17) ? . . . .
C(9) S(6) C(7) C(3) -177(2) ? . . . .
C(14) S(7) C(16) C(17) 9(2) ? . . . .
C(14) S(7) C(16) C(20) -178(2) ? . . . .
C(16) S(7) C(14) S(8) -5.0(16) ? . . . .
C(16) S(7) C(14) C(15) -179.5(18) ? . . . .
C(14) S(8) C(17) O(6) 176(2) ? . . . .
C(14) S(8) C(17) C(16) 6(2) ? . . . .
C(17) S(8) C(14) S(7) 0.3(13) ? . . . .
C(17) S(8) C(14) C(15) 175(2) ? . . . .
C(15) S(9) C(18) O(4) -177.1(18) ? . . . .
C(15) S(9) C(18) C(19) 2(2) ? . . . .
C(18) S(9) C(15) S(10) -3.7(18) ? . . . .
C(18) S(9) C(15) C(14) -179.4(18) ? . . . .
C(15) S(10) C(19) O(5) 177(2) ? . . . .
C(15) S(10) C(19) C(18) -2(2) ? . . . .
C(19) S(10) C(15) S(9) 4(2) ? . . . .
C(19) S(10) C(15) C(14) 179.5(16) ? . . . .
C(20) S(11) C(21) Se(3) -178.3(16) ? . . . .
C(20) S(11) C(21) C(22) -11(2) ? . . . .
C(21) S(11) C(20) S(12) 6.4(18) ? . . . .
C(21) S(11) C(20) C(16) 175(2) ? . . . .
C(20) S(12) C(22) Se(4) -173.7(14) ? . . . .
C(20) S(12) C(22) C(21) -7(3) ? . . . .
C(22) S(12) C(20) S(11) -1.9(17) ? . . . .
C(22) S(12) C(20) C(16) -171(2) ? . . . .
C(5) O(1) C(10) C(11) -28(3) ? . . . .
C(10) O(1) C(5) S(3) -175.7(18) ? . . . .
C(10) O(1) C(5) C(6) 5(3) ? . . . .
C(6) O(2) C(11) C(10) -46(3) ? . . . .
C(11) O(2) C(6) S(4) -162(2) ? . . . .
C(11) O(2) C(6) C(5) 23(3) ? . . . .
C(18) O(4) C(23) C(24) -29(3) ? . . . .
C(23) O(4) C(18) S(9) -174.6(18) ? . . . .
C(23) O(4) C(18) C(19) 6(3) ? . . . .
C(19) O(5) C(24) C(23) -43(2) ? . . . .
C(24) O(5) C(19) S(10) -163(2) ? . . . .
C(24) O(5) C(19) C(18) 16(4) ? . . . .
S(1) C(1) C(2) S(3) 2(3) ? . . . .
S(1) C(1) C(2) S(4) -177.5(15) ? . . . .
S(2) C(1) C(2) S(3) 178.8(15) ? . . . .
S(2) C(1) C(2) S(4) -0(2) ? . . . .
S(1) C(3) C(4) S(2) 13(2) ? . . . .
S(1) C(3) C(4) O(3) 174.3(19) ? . . . .
S(1) C(3) C(7) S(5) 2(3) ? . . . .
S(1) C(3) C(7) S(6) 175.8(14) ? . . . .
C(4) C(3) C(7) S(5) -162(2) ? . . . .
C(4) C(3) C(7) S(6) 12(3) ? . . . .
C(7) C(3) C(4) S(2) 177(2) ? . . . .
C(7) C(3) C(4) O(3) -21(3) ? . . . .
S(3) C(5) C(6) S(4) 3(3) ? . . . .
S(3) C(5) C(6) O(2) 179(2) ? . . . .
O(1) C(5) C(6) S(4) -177(2) ? . . . .
O(1) C(5) C(6) O(2) -2(3) ? . . . .
Se(1) C(8) C(9) Se(2) -6(3) ? . . . .
Se(1) C(8) C(9) S(6) 177.1(14) ? . . . .
S(5) C(8) C(9) Se(2) -175.3(13) ? . . . .
S(5) C(8) C(9) S(6) 7(3) ? . . . .
O(1) C(10) C(11) O(2) 50(3) ? . . . .
Se(1) C(12) C(13) Se(2) -30(4) ? . . . .
S(7) C(14) C(15) S(9) -4(3) ? . . . .
S(7) C(14) C(15) S(10) -179.8(11) ? . . . .
S(8) C(14) C(15) S(9) -178.2(14) ? . . . .
S(8) C(14) C(15) S(10) 6(3) ? . . . .
S(7) C(16) C(17) S(8) -11(2) ? . . . .
S(7) C(16) C(17) O(6) 180(2) ? . . . .
S(7) C(16) C(20) S(11) 10(3) ? . . . .
S(7) C(16) C(20) S(12) 179.0(14) ? . . . .
C(17) C(16) C(20) S(11) -178(2) ? . . . .
C(17) C(16) C(20) S(12) -9(3) ? . . . .
C(20) C(16) C(17) S(8) 177(2) ? . . . .
C(20) C(16) C(17) O(6) 8(4) ? . . . .
S(9) C(18) C(19) S(10) -0(2) ? . . . .
S(9) C(18) C(19) O(5) -179(2) ? . . . .
O(4) C(18) C(19) S(10) 179.0(19) ? . . . .
O(4) C(18) C(19) O(5) -0(5) ? . . . .
Se(3) C(21) C(22) Se(4) -17(4) ? . . . .
Se(3) C(21) C(22) S(12) 177.0(17) ? . . . .
S(11) C(21) C(22) Se(4) 177.9(14) ? . . . .
S(11) C(21) C(22) S(12) 12(3) ? . . . .
O(4) C(23) C(24) O(5) 57(3) ? . . . .
Se(3) C(25) C(26) Se(4) -44(3) ? . . . .
Cl(5) C(27) C(28) Cl(6) -67(4) ? . . . .
